data_2228205
loop_
_publ_author_name
'Fernandes, Jos\'e A.'
'Almeida Paz, Filipe A.'
'Mota, Maria Jo\~ao P.'
'Braga, Susana S.'
'Santos, Teresa M.'

_publ_section_title
;
 (2,2'-Bipyridine-\k^2^<i>N</i>,<i>N</i>')chlorido(1,4,7-trithiacyclononane-\k^3^<i>S</i>,<i>S</i>',<i>S</i>'')ruthenium(II)
 nitrate monohydrate
;
_journal_coeditor_code BG2373
_journal_issue 12
_journal_name_full 'Acta Crystallographica Section E'
_journal_page_first m1575
_journal_paper_doi 10.1107/S1600536810046556
_journal_volume 66
_journal_year 2010
_chemical_formula_iupac '[Ru Cl (C10 H8 N2) (C6 H12 S3)] N O3, H2 O'
_chemical_formula_moiety 'C16 H20 Cl N2 Ru S3 +, N O3 -, H2 O'
_chemical_formula_sum 'C16 H22 Cl N3 O4 Ru S3'
_chemical_formula_weight 553.07
_chemical_name_systematic
;
(2,2'-Bipyridine-\k^2^<i>N</i>,<i>N'</i>)chlorido(1,4,7-trithiacyclononane-
\k^3^<i>S</i>,<i>S</i>',<i>S</i>'')ruthenium(II) nitrate monohydrate
;
_space_group_IT_number 14
_symmetry_cell_setting monoclinic
_symmetry_space_group_name_Hall '-P 2ybc'
_symmetry_space_group_name_H-M 'P 1 21/c 1'
_atom_sites_solution_hydrogens geom
_atom_sites_solution_primary direct
_atom_sites_solution_secondary difmap
_cell_angle_alpha 90.00
_cell_angle_beta 108.438(2)
_cell_angle_gamma 90.00
_cell_formula_units_Z 4
_cell_length_a 7.6523(4)
_cell_length_b 25.1887(12)
_cell_length_c 11.1099(5)
_cell_measurement_reflns_used 5581
_cell_measurement_temperature 150(2)
_cell_measurement_theta_max 30.43
_cell_measurement_theta_min 2.52
_cell_volume 2031.52(17)
_computing_cell_refinement 'SAINT-Plus (Bruker, 2005)'
_computing_data_collection 'APEX2 (Bruker, 2006)'
_computing_data_reduction 'SAINT-Plus (Bruker, 2005)'
_computing_molecular_graphics 'DIAMOND (Brandenburg, 2009)'
_computing_publication_material 'SHELXTL (Sheldrick, 2008)'
_computing_structure_refinement 'SHELXTL (Sheldrick, 2008)'
_computing_structure_solution 'SHELXTL (Sheldrick, 2008)'
_diffrn_ambient_temperature 150(2)
_diffrn_measured_fraction_theta_full 0.980
_diffrn_measured_fraction_theta_max 0.980
_diffrn_measurement_device_type 'Bruker X8 Kappa CCD APEXII'
_diffrn_measurement_method '\w and \f'
_diffrn_radiation_monochromator graphite
_diffrn_radiation_source 'fine-focus sealed tube'
_diffrn_radiation_type MoK\a
_diffrn_radiation_wavelength 0.71073
_diffrn_reflns_av_R_equivalents 0.0475
_diffrn_reflns_av_sigmaI/netI 0.0584
_diffrn_reflns_limit_h_max 9
_diffrn_reflns_limit_h_min -10
_diffrn_reflns_limit_k_max 29
_diffrn_reflns_limit_k_min -34
_diffrn_reflns_limit_l_max 15
_diffrn_reflns_limit_l_min -15
_diffrn_reflns_number 21232
_diffrn_reflns_theta_full 29.13
_diffrn_reflns_theta_max 29.13
_diffrn_reflns_theta_min 3.71
_diffrn_standards_number 0
_exptl_absorpt_coefficient_mu 1.241
_exptl_absorpt_correction_T_max 0.9756
_exptl_absorpt_correction_T_min 0.9406
_exptl_absorpt_correction_type multi-scan
_exptl_absorpt_process_details
;
(SADABS; Sheldrick, 1998)
;
_exptl_crystal_colour orange
_exptl_crystal_density_diffrn 1.808
_exptl_crystal_density_method 'not measured'
_exptl_crystal_description block
_exptl_crystal_F_000 1120
_exptl_crystal_size_max 0.05
_exptl_crystal_size_mid 0.04
_exptl_crystal_size_min 0.02
_refine_diff_density_max 0.740
_refine_diff_density_min -0.604
_refine_ls_extinction_method none
_refine_ls_goodness_of_fit_ref 1.079
_refine_ls_hydrogen_treatment mixed
_refine_ls_matrix_type full
_refine_ls_number_parameters 259
_refine_ls_number_reflns 5360
_refine_ls_number_restraints 3
_refine_ls_restrained_S_all 1.078
_refine_ls_R_factor_all 0.0681
_refine_ls_R_factor_gt 0.0453
_refine_ls_shift/su_max 0.002
_refine_ls_shift/su_mean 0.000
_refine_ls_structure_factor_coef Fsqd
_refine_ls_weighting_details 'calc w=1/[\s^2^(Fo^2^)+(0.0260P)^2^+1.7660P] where P=(Fo^2^+2Fc^2^)/3'
_refine_ls_weighting_scheme calc
_refine_ls_wR_factor_gt 0.0721
_refine_ls_wR_factor_ref 0.0781
_reflns_number_gt 4179
_reflns_number_total 5360
_reflns_threshold_expression I>2\s(I)
_cod_data_source_file bg2373.cif
_cod_data_source_block I
_cod_original_sg_symbol_H-M 'P 21/c'
_cod_database_code 2228205
_cod_database_fobs_code 2228205

loop_
_symmetry_equiv_pos_as_xyz
'x, y, z'
'-x, y+1/2, -z+1/2'
'-x, -y, -z'
'x, -y-1/2, z-1/2'

loop_
_atom_site_type_symbol
_atom_site_label
_atom_site_fract_x
_atom_site_fract_y
_atom_site_fract_z
_atom_site_U_iso_or_equiv
_atom_site_adp_type
_atom_site_calc_flag
_atom_site_refinement_flags
_atom_site_occupancy
_atom_site_disorder_assembly
_atom_site_disorder_group
Ru Ru1 0.57746(4) 0.910714(10) 0.22233(2) 0.01142(7) Uani d . 1 . .
S S1 0.38460(11) 0.90192(3) 0.01591(7) 0.01507(17) Uani d . 1 . .
S S2 0.68086(11) 0.82613(3) 0.20539(7) 0.01433(17) Uani d . 1 . .
S S3 0.35078(11) 0.87415(3) 0.28829(7) 0.01582(17) Uani d . 1 . .
Cl Cl1 0.81988(11) 0.94626(3) 0.14642(7) 0.01768(17) Uani d . 1 . .
N N1 0.5087(4) 0.98857(10) 0.2537(2) 0.0143(6) Uani d . 1 . .
N N2 0.7509(4) 0.92503(10) 0.4070(2) 0.0147(6) Uani d . 1 . .
N N3 0.9073(4) 0.70605(11) 0.2395(3) 0.0225(7) Uani d . 1 . .
O O1 0.7828(3) 0.70188(10) 0.1357(2) 0.0280(6) Uani d . 1 . .
O O2 1.0661(4) 0.71932(12) 0.2423(2) 0.0385(7) Uani d . 1 . .
O O3 0.8748(4) 0.69717(11) 0.3408(2) 0.0355(7) Uani d . 1 . .
C C1 0.3886(5) 1.02027(13) 0.1688(3) 0.0189(7) Uani d . 1 . .
H H1 0.3243 1.0063 0.0874 0.023 Uiso calc R 1 . .
C C2 0.3555(5) 1.07204(13) 0.1954(3) 0.0206(7) Uani d . 1 . .
H H2 0.2682 1.0928 0.1335 0.025 Uiso calc R 1 . .
C C3 0.4493(5) 1.09354(14) 0.3120(3) 0.0233(8) Uani d . 1 . .
H H3 0.4284 1.1292 0.3317 0.028 Uiso calc R 1 . .
C C4 0.5749(5) 1.06186(14) 0.3996(3) 0.0199(7) Uani d . 1 . .
H H4 0.6424 1.0758 0.4804 0.024 Uiso calc R 1 . .
C C5 0.6021(4) 1.00952(13) 0.3691(3) 0.0143(7) Uani d . 1 . .
C C6 0.7357(4) 0.97384(13) 0.4554(3) 0.0153(7) Uani d . 1 . .
C C7 0.8451(5) 0.98784(14) 0.5772(3) 0.0187(7) Uani d . 1 . .
H H7 0.8325 1.0219 0.6104 0.022 Uiso calc R 1 . .
C C8 0.9720(5) 0.95207(15) 0.6495(3) 0.0224(8) Uani d . 1 . .
H H8 1.0458 0.9610 0.7332 0.027 Uiso calc R 1 . .
C C9 0.9903(5) 0.90346(14) 0.5989(3) 0.0214(8) Uani d . 1 . .
H H9 1.0786 0.8786 0.6464 0.026 Uiso calc R 1 . .
C C10 0.8781(5) 0.89129(14) 0.4777(3) 0.0185(7) Uani d . 1 . .
H H10 0.8917 0.8577 0.4430 0.022 Uiso calc R 1 . .
C C11 0.4255(5) 0.83499(13) -0.0368(3) 0.0179(7) Uani d . 1 . .
H H11A 0.3333 0.8101 -0.0234 0.021 Uiso calc R 1 . .
H H11B 0.4098 0.8358 -0.1287 0.021 Uiso calc R 1 . .
C C12 0.6176(5) 0.81530(13) 0.0351(3) 0.0172(7) Uani d . 1 . .
H H12A 0.7076 0.8337 0.0024 0.021 Uiso calc R 1 . .
H H12B 0.6248 0.7769 0.0189 0.021 Uiso calc R 1 . .
C C13 0.5226(5) 0.78117(13) 0.2499(3) 0.0169(7) Uani d . 1 . .
H H13A 0.4228 0.7702 0.1727 0.020 Uiso calc R 1 . .
H H13B 0.5901 0.7489 0.2900 0.020 Uiso calc R 1 . .
C C14 0.4398(5) 0.80803(13) 0.3412(3) 0.0179(7) Uani d . 1 . .
H H14A 0.5350 0.8109 0.4255 0.022 Uiso calc R 1 . .
H H14B 0.3385 0.7857 0.3508 0.022 Uiso calc R 1 . .
C C15 0.1622(4) 0.85625(14) 0.1442(3) 0.0191(7) Uani d . 1 . .
H H15A 0.1780 0.8190 0.1211 0.023 Uiso calc R 1 . .
H H15B 0.0433 0.8589 0.1614 0.023 Uiso calc R 1 . .
C C16 0.1581(4) 0.89212(14) 0.0344(3) 0.0189(7) Uani d . 1 . .
H H16A 0.1075 0.9271 0.0472 0.023 Uiso calc R 1 . .
H H16B 0.0743 0.8767 -0.0448 0.023 Uiso calc R 1 . .
O O1W 0.1468(4) 0.72516(12) 0.0102(3) 0.0371(7) Uani d D 1 . .
H H1X 0.058(4) 0.7458(15) -0.051(3) 0.056 Uiso d D 1 . .
H H1Y 0.106(5) 0.7187(17) 0.080(2) 0.056 Uiso d D 1 . .

loop_
_atom_site_aniso_label
_atom_site_aniso_U_11
_atom_site_aniso_U_22
_atom_site_aniso_U_33
_atom_site_aniso_U_12
_atom_site_aniso_U_13
_atom_site_aniso_U_23
Ru1 0.01225(13) 0.01040(12) 0.01162(11) -0.00014(11) 0.00379(9) -0.00145(10)
S1 0.0154(4) 0.0154(4) 0.0138(3) 0.0000(3) 0.0038(3) -0.0017(3)
S2 0.0147(4) 0.0127(4) 0.0161(4) -0.0002(3) 0.0057(3) -0.0014(3)
S3 0.0167(4) 0.0155(4) 0.0169(4) -0.0006(4) 0.0077(3) -0.0015(3)
Cl1 0.0169(4) 0.0177(4) 0.0201(4) -0.0022(3) 0.0082(3) -0.0017(3)
N1 0.0150(14) 0.0133(14) 0.0166(12) 0.0005(12) 0.0078(11) -0.0011(10)
N2 0.0174(15) 0.0122(14) 0.0152(12) -0.0022(12) 0.0062(11) 0.0004(10)
N3 0.0270(18) 0.0167(15) 0.0242(15) 0.0051(14) 0.0085(13) 0.0028(12)
O1 0.0273(15) 0.0213(14) 0.0292(14) 0.0035(12) 0.0002(11) -0.0024(11)
O2 0.0268(16) 0.0520(19) 0.0373(16) -0.0106(15) 0.0109(12) -0.0049(14)
O3 0.0439(18) 0.0402(17) 0.0278(14) 0.0133(15) 0.0187(13) 0.0132(12)
C1 0.0197(18) 0.0180(18) 0.0209(16) 0.0022(15) 0.0094(14) 0.0007(13)
C2 0.0216(19) 0.0142(17) 0.0294(18) 0.0067(15) 0.0126(15) 0.0052(14)
C3 0.029(2) 0.0152(17) 0.0317(18) -0.0002(17) 0.0179(16) -0.0038(14)
C4 0.0220(19) 0.0204(18) 0.0211(16) -0.0023(16) 0.0124(14) -0.0053(14)
C5 0.0139(16) 0.0161(17) 0.0173(15) -0.0035(14) 0.0114(13) -0.0020(12)
C6 0.0155(17) 0.0163(17) 0.0163(15) -0.0073(14) 0.0080(13) -0.0025(12)
C7 0.0206(18) 0.0195(18) 0.0167(15) -0.0086(15) 0.0078(13) -0.0065(13)
C8 0.0209(19) 0.031(2) 0.0132(15) -0.0135(17) 0.0025(13) -0.0018(14)
C9 0.0181(18) 0.0226(19) 0.0202(16) -0.0038(16) 0.0019(13) 0.0050(14)
C10 0.0184(18) 0.0172(17) 0.0181(15) -0.0027(15) 0.0028(13) 0.0002(13)
C11 0.0224(18) 0.0160(17) 0.0147(15) -0.0014(15) 0.0053(13) -0.0066(12)
C12 0.0242(19) 0.0137(16) 0.0162(15) 0.0012(15) 0.0096(13) -0.0034(12)
C13 0.0205(18) 0.0113(15) 0.0204(16) 0.0001(14) 0.0085(13) 0.0027(13)
C14 0.0217(18) 0.0162(17) 0.0180(16) -0.0017(15) 0.0095(14) 0.0031(13)
C15 0.0111(17) 0.0217(18) 0.0237(17) -0.0013(15) 0.0046(13) -0.0044(14)
C16 0.0123(17) 0.0213(18) 0.0215(16) -0.0006(15) 0.0031(13) -0.0016(13)
O1W 0.0376(17) 0.0435(18) 0.0324(15) -0.0048(15) 0.0139(13) 0.0038(13)

loop_
_atom_type_symbol
_atom_type_description
_atom_type_scat_dispersion_real
_atom_type_scat_dispersion_imag
_atom_type_scat_source
C C 0.0033 0.0016 'International Tables Vol C Tables 4.2.6.8 and 6.1.1.4'
H H 0.0000 0.0000 'International Tables Vol C Tables 4.2.6.8 and 6.1.1.4'
N N 0.0061 0.0033 'International Tables Vol C Tables 4.2.6.8 and 6.1.1.4'
O O 0.0106 0.0060 'International Tables Vol C Tables 4.2.6.8 and 6.1.1.4'
S S 0.1246 0.1234 'International Tables Vol C Tables 4.2.6.8 and 6.1.1.4'
Cl Cl 0.1484 0.1585 'International Tables Vol C Tables 4.2.6.8 and 6.1.1.4'
Ru Ru -1.2594 0.8363 'International Tables Vol C Tables 4.2.6.8 and 6.1.1.4'

loop_
_geom_angle_atom_site_label_1
_geom_angle_atom_site_label_2
_geom_angle_atom_site_label_3
_geom_angle_site_symmetry_1
_geom_angle_site_symmetry_3
_geom_angle
_geom_angle_publ_flag
N1 Ru1 N2 . . 77.86(10) ?
N1 Ru1 S3 . . 93.92(8) ?
N2 Ru1 S3 . . 93.76(8) ?
N1 Ru1 S2 . . 174.02(8) ?
N2 Ru1 S2 . . 96.43(8) ?
S3 Ru1 S2 . . 88.19(3) ?
N1 Ru1 S1 . . 98.04(7) ?
N2 Ru1 S1 . . 175.57(8) ?
S3 Ru1 S1 . . 88.18(3) ?
S2 Ru1 S1 . . 87.61(3) ?
N1 Ru1 Cl1 . . 88.41(8) ?
N2 Ru1 Cl1 . . 87.70(8) ?
S3 Ru1 Cl1 . . 177.46(3) ?
S2 Ru1 Cl1 . . 89.59(3) ?
S1 Ru1 Cl1 . . 90.51(3) ?
C16 S1 C11 . . 100.05(16) ?
C16 S1 Ru1 . . 103.44(11) ?
C11 S1 Ru1 . . 106.47(10) ?
C12 S2 C13 . . 101.89(15) ?
C12 S2 Ru1 . . 103.80(11) ?
C13 S2 Ru1 . . 106.02(11) ?
C14 S3 C15 . . 99.61(16) ?
C14 S3 Ru1 . . 103.17(11) ?
C15 S3 Ru1 . . 106.61(11) ?
C1 N1 C5 . . 117.8(3) ?
C1 N1 Ru1 . . 126.2(2) ?
C5 N1 Ru1 . . 115.9(2) ?
C10 N2 C6 . . 118.5(3) ?
C10 N2 Ru1 . . 125.6(2) ?
C6 N2 Ru1 . . 115.8(2) ?
O1 N3 O3 . . 120.4(3) ?
O1 N3 O2 . . 119.8(3) ?
O3 N3 O2 . . 119.7(3) ?
N1 C1 C2 . . 122.8(3) ?
N1 C1 H1 . . 118.6 ?
C2 C1 H1 . . 118.6 ?
C3 C2 C1 . . 119.7(3) ?
C3 C2 H2 . . 120.1 ?
C1 C2 H2 . . 120.1 ?
C2 C3 C4 . . 118.3(3) ?
C2 C3 H3 . . 120.8 ?
C4 C3 H3 . . 120.8 ?
C3 C4 C5 . . 119.9(3) ?
C3 C4 H4 . . 120.1 ?
C5 C4 H4 . . 120.1 ?
N1 C5 C4 . . 121.5(3) ?
N1 C5 C6 . . 115.3(3) ?
C4 C5 C6 . . 123.2(3) ?
N2 C6 C7 . . 120.8(3) ?
N2 C6 C5 . . 115.1(3) ?
C7 C6 C5 . . 124.1(3) ?
C8 C7 C6 . . 119.8(3) ?
C8 C7 H7 . . 120.1 ?
C6 C7 H7 . . 120.1 ?
C9 C8 C7 . . 119.2(3) ?
C9 C8 H8 . . 120.4 ?
C7 C8 H8 . . 120.4 ?
C8 C9 C10 . . 119.0(3) ?
C8 C9 H9 . . 120.5 ?
C10 C9 H9 . . 120.5 ?
N2 C10 C9 . . 122.7(3) ?
N2 C10 H10 . . 118.6 ?
C9 C10 H10 . . 118.6 ?
C12 C11 S1 . . 111.4(2) ?
C12 C11 H11A . . 109.3 ?
S1 C11 H11A . . 109.3 ?
C12 C11 H11B . . 109.3 ?
S1 C11 H11B . . 109.3 ?
H11A C11 H11B . . 108.0 ?
C11 C12 S2 . . 113.2(2) ?
C11 C12 H12A . . 108.9 ?
S2 C12 H12A . . 108.9 ?
C11 C12 H12B . . 108.9 ?
S2 C12 H12B . . 108.9 ?
H12A C12 H12B . . 107.8 ?
C14 C13 S2 . . 110.8(2) ?
C14 C13 H13A . . 109.5 ?
S2 C13 H13A . . 109.5 ?
C14 C13 H13B . . 109.5 ?
S2 C13 H13B . . 109.5 ?
H13A C13 H13B . . 108.1 ?
C13 C14 S3 . . 112.6(2) ?
C13 C14 H14A . . 109.1 ?
S3 C14 H14A . . 109.1 ?
C13 C14 H14B . . 109.1 ?
S3 C14 H14B . . 109.1 ?
H14A C14 H14B . . 107.8 ?
C16 C15 S3 . . 111.5(2) ?
C16 C15 H15A . . 109.3 ?
S3 C15 H15A . . 109.3 ?
C16 C15 H15B . . 109.3 ?
S3 C15 H15B . . 109.3 ?
H15A C15 H15B . . 108.0 ?
C15 C16 S1 . . 113.2(2) ?
C15 C16 H16A . . 108.9 ?
S1 C16 H16A . . 108.9 ?
C15 C16 H16B . . 108.9 ?
S1 C16 H16B . . 108.9 ?
H16A C16 H16B . . 107.8 ?
H1X O1W H1Y . . 109.6(15) ?

loop_
_geom_bond_atom_site_label_1
_geom_bond_atom_site_label_2
_geom_bond_site_symmetry_2
_geom_bond_distance
_geom_bond_publ_flag
Ru1 N1 . 2.088(3) ?
Ru1 N2 . 2.093(3) ?
Ru1 S3 . 2.2800(9) ?
Ru1 S2 . 2.3012(8) ?
Ru1 S1 . 2.3120(8) ?
Ru1 Cl1 . 2.4379(8) ?
S1 C16 . 1.825(3) ?
S1 C11 . 1.843(3) ?
S2 C12 . 1.819(3) ?
S2 C13 . 1.836(3) ?
S3 C14 . 1.825(3) ?
S3 C15 . 1.841(3) ?
N1 C1 . 1.350(4) ?
N1 C5 . 1.361(4) ?
N2 C10 . 1.343(4) ?
N2 C6 . 1.361(4) ?
N3 O1 . 1.247(4) ?
N3 O3 . 1.247(4) ?
N3 O2 . 1.251(4) ?
C1 C2 . 1.378(5) ?
C1 H1 . 0.9500 ?
C2 C3 . 1.378(5) ?
C2 H2 . 0.9500 ?
C3 C4 . 1.385(5) ?
C3 H3 . 0.9500 ?
C4 C5 . 1.393(4) ?
C4 H4 . 0.9500 ?
C5 C6 . 1.467(5) ?
C6 C7 . 1.392(4) ?
C7 C8 . 1.381(5) ?
C7 H7 . 0.9500 ?
C8 C9 . 1.372(5) ?
C8 H8 . 0.9500 ?
C9 C10 . 1.382(4) ?
C9 H9 . 0.9500 ?
C10 H10 . 0.9500 ?
C11 C12 . 1.517(5) ?
C11 H11A . 0.9900 ?
C11 H11B . 0.9900 ?
C12 H12A . 0.9900 ?
C12 H12B . 0.9900 ?
C13 C14 . 1.515(4) ?
C13 H13A . 0.9900 ?
C13 H13B . 0.9900 ?
C14 H14A . 0.9900 ?
C14 H14B . 0.9900 ?
C15 C16 . 1.510(5) ?
C15 H15A . 0.9900 ?
C15 H15B . 0.9900 ?
C16 H16A . 0.9900 ?
C16 H16B . 0.9900 ?
O1W H1X . 0.95(3) ?
O1W H1Y . 0.94(3) ?

loop_
_geom_hbond_atom_site_label_D
_geom_hbond_atom_site_label_H
_geom_hbond_atom_site_label_A
_geom_hbond_site_symmetry_A
_geom_hbond_distance_DH
_geom_hbond_distance_HA
_geom_hbond_distance_DA
_geom_hbond_angle_DHA
O1W H1X O3 4_475 0.95(3) 2.10(3) 3.037(4) 169(4)
O1W H1Y O2 1_455 0.94(3) 1.916(15) 2.839(4) 166(4)

loop_
_geom_torsion_atom_site_label_1
_geom_torsion_atom_site_label_2
_geom_torsion_atom_site_label_3
_geom_torsion_atom_site_label_4
_geom_torsion_site_symmetry_1
_geom_torsion_site_symmetry_2
_geom_torsion_site_symmetry_3
_geom_torsion_site_symmetry_4
_geom_torsion
_geom_torsion_publ_flag
N1 Ru1 S1 C16 . . . . -76.63(14) ?
S3 Ru1 S1 C16 . . . . 17.07(12) ?
S2 Ru1 S1 C16 . . . . 105.33(12) ?
Cl1 Ru1 S1 C16 . . . . -165.10(12) ?
N1 Ru1 S1 C11 . . . . 178.43(14) ?
S3 Ru1 S1 C11 . . . . -87.87(12) ?
S2 Ru1 S1 C11 . . . . 0.39(12) ?
Cl1 Ru1 S1 C11 . . . . 89.96(12) ?
N2 Ru1 S2 C12 . . . . -158.31(14) ?
S3 Ru1 S2 C12 . . . . 108.11(12) ?
S1 Ru1 S2 C12 . . . . 19.86(12) ?
Cl1 Ru1 S2 C12 . . . . -70.67(12) ?
N2 Ru1 S2 C13 . . . . 94.76(13) ?
S3 Ru1 S2 C13 . . . . 1.18(11) ?
S1 Ru1 S2 C13 . . . . -87.07(11) ?
Cl1 Ru1 S2 C13 . . . . -177.60(11) ?
N1 Ru1 S3 C14 . . . . -154.39(13) ?
N2 Ru1 S3 C14 . . . . -76.32(13) ?
S2 Ru1 S3 C14 . . . . 20.01(11) ?
S1 Ru1 S3 C14 . . . . 107.67(11) ?
N1 Ru1 S3 C15 . . . . 101.21(14) ?
N2 Ru1 S3 C15 . . . . 179.28(14) ?
S2 Ru1 S3 C15 . . . . -84.39(12) ?
S1 Ru1 S3 C15 . . . . 3.27(12) ?
N2 Ru1 N1 C1 . . . . 176.7(3) ?
S3 Ru1 N1 C1 . . . . -90.3(3) ?
S1 Ru1 N1 C1 . . . . -1.6(3) ?
Cl1 Ru1 N1 C1 . . . . 88.7(3) ?
N2 Ru1 N1 C5 . . . . 0.2(2) ?
S3 Ru1 N1 C5 . . . . 93.2(2) ?
S1 Ru1 N1 C5 . . . . -178.1(2) ?
Cl1 Ru1 N1 C5 . . . . -87.8(2) ?
N1 Ru1 N2 C10 . . . . -176.6(3) ?
S3 Ru1 N2 C10 . . . . 90.2(3) ?
S2 Ru1 N2 C10 . . . . 1.6(3) ?
Cl1 Ru1 N2 C10 . . . . -87.7(3) ?
N1 Ru1 N2 C6 . . . . 0.6(2) ?
S3 Ru1 N2 C6 . . . . -92.6(2) ?
S2 Ru1 N2 C6 . . . . 178.8(2) ?
Cl1 Ru1 N2 C6 . . . . 89.5(2) ?
C5 N1 C1 C2 . . . . -1.2(5) ?
Ru1 N1 C1 C2 . . . . -177.6(2) ?
N1 C1 C2 C3 . . . . 1.1(5) ?
C1 C2 C3 C4 . . . . -0.2(5) ?
C2 C3 C4 C5 . . . . -0.6(5) ?
C1 N1 C5 C4 . . . . 0.3(4) ?
Ru1 N1 C5 C4 . . . . 177.1(2) ?
C1 N1 C5 C6 . . . . -177.7(3) ?
Ru1 N1 C5 C6 . . . . -1.0(3) ?
C3 C4 C5 N1 . . . . 0.6(5) ?
C3 C4 C5 C6 . . . . 178.5(3) ?
C10 N2 C6 C7 . . . . -2.2(4) ?
Ru1 N2 C6 C7 . . . . -179.6(2) ?
C10 N2 C6 C5 . . . . 176.1(3) ?
Ru1 N2 C6 C5 . . . . -1.3(3) ?
N1 C5 C6 N2 . . . . 1.5(4) ?
C4 C5 C6 N2 . . . . -176.5(3) ?
N1 C5 C6 C7 . . . . 179.7(3) ?
C4 C5 C6 C7 . . . . 1.7(5) ?
N2 C6 C7 C8 . . . . 0.6(5) ?
C5 C6 C7 C8 . . . . -177.5(3) ?
C6 C7 C8 C9 . . . . 1.2(5) ?
C7 C8 C9 C10 . . . . -1.3(5) ?
C6 N2 C10 C9 . . . . 2.1(5) ?
Ru1 N2 C10 C9 . . . . 179.2(2) ?
C8 C9 C10 N2 . . . . -0.3(5) ?
C16 S1 C11 C12 . . . . -133.3(2) ?
Ru1 S1 C11 C12 . . . . -26.0(2) ?
S1 C11 C12 S2 . . . . 45.9(3) ?
C13 S2 C12 C11 . . . . 67.2(3) ?
Ru1 S2 C12 C11 . . . . -42.9(2) ?
C12 S2 C13 C14 . . . . -136.2(2) ?
Ru1 S2 C13 C14 . . . . -27.9(2) ?
S2 C13 C14 S3 . . . . 48.1(3) ?
C15 S3 C14 C13 . . . . 65.5(3) ?
Ru1 S3 C14 C13 . . . . -44.2(3) ?
C14 S3 C15 C16 . . . . -135.6(2) ?
Ru1 S3 C15 C16 . . . . -28.6(3) ?
S3 C15 C16 S1 . . . . 46.3(3) ?
C11 S1 C16 C15 . . . . 69.2(3) ?
Ru1 S1 C16 C15 . . . . -40.6(3) ?
